data_2208664
loop_
_publ_author_name
'Rauf, M. Khawar'
'Badshah, Amin'
'Fl\"orke, Ulrich'
'Saeed, Aamer'

_publ_section_title
;
 1-Benzoyl-3-(3,4-dichlorophenyl)thiourea
;
_journal_coeditor_code LH2018
_journal_issue 4
_journal_name_full 'Acta Crystallographica Section E'
_journal_page_first o1380
_journal_page_last o1381
_journal_paper_doi 10.1107/S1600536806008336
_journal_volume 62
_journal_year 2006
_chemical_formula_iupac 'C14 H10 Cl2 N2 O S'
_chemical_formula_moiety 'C14 H10 Cl2 N2 O S'
_chemical_formula_sum 'C14 H10 Cl2 N2 O S'
_chemical_formula_weight 325.20
_chemical_name_common 1-Benzoyl-3-(3,4-dichlorophenyl)thiourea
_chemical_name_systematic
;
1-Benzoyl-3-(3,4-dichlorophenyl)thiourea
;
_space_group_IT_number 15
_symmetry_cell_setting monoclinic
_symmetry_space_group_name_Hall '-C 2yc'
_symmetry_space_group_name_H-M 'C 1 2/c 1'
_atom_sites_solution_hydrogens difmap
_atom_sites_solution_primary direct
_atom_sites_solution_secondary difmap
_audit_creation_method SHELXL-97
_cell_angle_alpha 90.00
_cell_angle_beta 93.326(2)
_cell_angle_gamma 90.00
_cell_formula_units_Z 8
_cell_length_a 25.070(2)
_cell_length_b 3.8928(4)
_cell_length_c 28.137(3)
_cell_measurement_reflns_used 3197
_cell_measurement_temperature 120.0(10)
_cell_measurement_theta_max 27.95
_cell_measurement_theta_min 2.90
_cell_volume 2741.3(5)
_computing_cell_refinement 'SAINT (Bruker, 2002)'
_computing_data_collection 'SMART (Bruker, 2002)'
_computing_data_reduction SAINT
_computing_molecular_graphics SHELXTL
_computing_publication_material SHELXTL
_computing_structure_refinement SHELXTL
_computing_structure_solution 'SHELXTL (Bruker, 2002)'
_diffrn_ambient_temperature 120.0(10)
_diffrn_measured_fraction_theta_full 0.995
_diffrn_measured_fraction_theta_max 0.995
_diffrn_measurement_device_type 'Bruker SMART CCD'
_diffrn_measurement_method '\f and \w'
_diffrn_radiation_monochromator graphite
_diffrn_radiation_source 'sealed tube'
_diffrn_radiation_type MoK\a
_diffrn_radiation_wavelength 0.71073
_diffrn_reflns_av_R_equivalents 0.0333
_diffrn_reflns_av_sigmaI/netI 0.0340
_diffrn_reflns_limit_h_max 32
_diffrn_reflns_limit_h_min -32
_diffrn_reflns_limit_k_max 5
_diffrn_reflns_limit_k_min -5
_diffrn_reflns_limit_l_max 32
_diffrn_reflns_limit_l_min -37
_diffrn_reflns_number 11673
_diffrn_reflns_theta_full 28.07
_diffrn_reflns_theta_max 28.07
_diffrn_reflns_theta_min 1.45
_diffrn_standards_number 0
_exptl_absorpt_coefficient_mu 0.621
_exptl_absorpt_correction_T_max 0.9816
_exptl_absorpt_correction_T_min 0.7633
_exptl_absorpt_correction_type multi-scan
_exptl_absorpt_process_details '(SADABS; Bruker, 2002)'
_exptl_crystal_colour colorless
_exptl_crystal_density_diffrn 1.576
_exptl_crystal_density_method 'not measured'
_exptl_crystal_description needle
_exptl_crystal_F_000 1328
_exptl_crystal_size_max 0.46
_exptl_crystal_size_mid 0.04
_exptl_crystal_size_min 0.03
_refine_diff_density_max 0.447
_refine_diff_density_min -0.240
_refine_ls_extinction_method none
_refine_ls_goodness_of_fit_ref 1.080
_refine_ls_hydrogen_treatment constr
_refine_ls_matrix_type full
_refine_ls_number_parameters 181
_refine_ls_number_reflns 3320
_refine_ls_number_restraints 0
_refine_ls_restrained_S_all 1.080
_refine_ls_R_factor_all 0.0483
_refine_ls_R_factor_gt 0.0395
_refine_ls_shift/su_max 0.000
_refine_ls_shift/su_mean 0.000
_refine_ls_structure_factor_coef Fsqd
_refine_ls_weighting_details 'calc w=1/[\s^2^(Fo^2^)+(0.0479P)^2^+2.0546P] where P=(Fo^2^+2Fc^2^)/3'
_refine_ls_weighting_scheme calc
_refine_ls_wR_factor_gt 0.0925
_refine_ls_wR_factor_ref 0.0967
_reflns_number_gt 2845
_reflns_number_total 3320
_reflns_threshold_expression I>2\s(I)
_cod_data_source_file lh2018.cif
_cod_data_source_block I
_cod_depositor_comments
;
The following automatic conversions were performed:
'_symmetry_cell_setting' value 'Monoclinic' changed to 'monoclinic'
according to '/home/saulius/struct/CIF-dictionaries/cif_core.dic'
dictionary named 'cif_core.dic' version 2.4.1 from 2010-06-29.

Automatic conversion script
Id: cif_fix_enum 1527 2010-12-29 10:47:43Z saulius 

The following automatic conversions were performed:

'_symmetry_cell_setting' value 'Monoclinic' changed to 'monoclinic'
according to /home/saulius/struct/CIF-dictionaries/cif_core.dic
dictionary named 'cif_core.dic' version 2.4.1 from 2010-06-29.

Automatic conversion script
Id: cif_fix_values 1715 2011-07-08 13:25:40Z adriana 
;
_cod_original_sg_symbol_H-M 'C 2/c'
_cod_database_code 2208664
_cod_database_fobs_code 2208664

loop_
_symmetry_equiv_pos_as_xyz
'x, y, z'
'-x, y, -z+1/2'
'x+1/2, y+1/2, z'
'-x+1/2, y+1/2, -z+1/2'
'-x, -y, -z'
'x, -y, z-1/2'
'-x+1/2, -y+1/2, -z'
'x+1/2, -y+1/2, z-1/2'

loop_
_atom_site_type_symbol
_atom_site_label
_atom_site_fract_x
_atom_site_fract_y
_atom_site_fract_z
_atom_site_U_iso_or_equiv
_atom_site_adp_type
_atom_site_calc_flag
_atom_site_refinement_flags
_atom_site_occupancy
Cl Cl1 0.131153(19) 0.77466(14) 0.207743(17) 0.02684(14) Uani d . 1
Cl Cl2 0.245001(18) 1.11187(13) 0.197975(17) 0.02482(13) Uani d . 1
S S1 0.036317(17) 0.27044(12) 0.055105(16) 0.01846(12) Uani d . 1
O O1 0.16030(5) 0.3097(4) -0.05548(5) 0.0287(4) Uani d . 1
N N1 0.13156(6) 0.4968(4) 0.02837(5) 0.0179(3) Uani d . 1
H H1A 0.1516 0.5140 0.0038 0.022 Uiso calc R 1
N N2 0.07732(6) 0.2223(4) -0.02852(5) 0.0172(3) Uani d . 1
H H2B 0.0453 0.1425 -0.0369 0.021 Uiso calc R 1
C C1 0.15474(7) 0.6402(5) 0.07055(6) 0.0166(4) Uani d . 1
C C2 0.13238(7) 0.6377(5) 0.11461(6) 0.0172(4) Uani d . 1
H H2A 0.0983 0.5375 0.1180 0.021 Uiso calc R 1
C C3 0.16034(7) 0.7828(5) 0.15351(7) 0.0177(4) Uani d . 1
C C4 0.21010(7) 0.9316(5) 0.14943(6) 0.0179(4) Uani d . 1
C C5 0.23212(7) 0.9372(5) 0.10543(7) 0.0197(4) Uani d . 1
H H5A 0.2660 1.0403 0.1021 0.024 Uiso calc R 1
C C6 0.20483(7) 0.7931(5) 0.06653(7) 0.0196(4) Uani d . 1
H H6A 0.2202 0.7975 0.0365 0.024 Uiso calc R 1
C C7 0.08462(7) 0.3388(5) 0.01841(6) 0.0155(4) Uani d . 1
C C8 0.11363(7) 0.2162(5) -0.06332(7) 0.0186(4) Uani d . 1
C C9 0.09422(7) 0.0860(5) -0.11079(6) 0.0168(4) Uani d . 1
C C10 0.13174(7) -0.0570(5) -0.13970(7) 0.0207(4) Uani d . 1
H H10A 0.1682 -0.0707 -0.1286 0.025 Uiso calc R 1
C C11 0.11608(8) -0.1785(5) -0.18444(7) 0.0232(4) Uani d . 1
H H11A 0.1416 -0.2781 -0.2039 0.028 Uiso calc R 1
C C12 0.06281(8) -0.1549(5) -0.20093(7) 0.0236(4) Uani d . 1
H H12A 0.0520 -0.2402 -0.2316 0.028 Uiso calc R 1
C C13 0.02560(8) -0.0076(5) -0.17277(7) 0.0230(4) Uani d . 1
H H13A -0.0107 0.0093 -0.1843 0.028 Uiso calc R 1
C C14 0.04111(7) 0.1153(5) -0.12785(7) 0.0192(4) Uani d . 1
H H14A 0.0156 0.2193 -0.1087 0.023 Uiso calc R 1

loop_
_atom_site_aniso_label
_atom_site_aniso_U_11
_atom_site_aniso_U_22
_atom_site_aniso_U_33
_atom_site_aniso_U_12
_atom_site_aniso_U_13
_atom_site_aniso_U_23
Cl1 0.0287(3) 0.0366(3) 0.0157(2) -0.0032(2) 0.00509(18) -0.0025(2)
Cl2 0.0255(2) 0.0267(3) 0.0212(2) -0.00257(19) -0.00729(18) -0.0027(2)
S1 0.0163(2) 0.0235(3) 0.0160(2) -0.00369(18) 0.00398(17) -0.00238(18)
O1 0.0181(7) 0.0478(10) 0.0205(7) -0.0095(6) 0.0052(5) -0.0076(7)
N1 0.0157(7) 0.0245(8) 0.0139(7) -0.0032(6) 0.0043(6) -0.0004(7)
N2 0.0146(7) 0.0220(8) 0.0151(8) -0.0033(6) 0.0018(6) -0.0020(6)
C1 0.0153(8) 0.0177(9) 0.0166(9) 0.0017(7) -0.0009(7) -0.0013(7)
C2 0.0148(8) 0.0183(9) 0.0185(9) -0.0002(7) 0.0013(7) 0.0025(7)
C3 0.0187(8) 0.0181(9) 0.0165(9) 0.0030(7) 0.0023(7) 0.0012(7)
C4 0.0194(8) 0.0153(9) 0.0183(9) 0.0016(7) -0.0048(7) -0.0006(7)
C5 0.0155(8) 0.0213(10) 0.0222(10) -0.0019(7) -0.0003(7) 0.0019(8)
C6 0.0174(8) 0.0227(10) 0.0190(9) -0.0013(7) 0.0032(7) 0.0003(8)
C7 0.0156(8) 0.0157(9) 0.0153(9) 0.0026(7) 0.0009(6) 0.0014(7)
C8 0.0193(8) 0.0209(10) 0.0160(9) -0.0001(7) 0.0038(7) 0.0005(7)
C9 0.0202(8) 0.0159(9) 0.0146(9) -0.0033(7) 0.0034(7) 0.0008(7)
C10 0.0190(8) 0.0237(10) 0.0195(9) 0.0007(8) 0.0033(7) 0.0013(8)
C11 0.0278(10) 0.0238(10) 0.0187(9) 0.0027(8) 0.0075(8) -0.0007(8)
C12 0.0330(11) 0.0242(10) 0.0136(9) -0.0018(8) 0.0014(8) -0.0017(8)
C13 0.0217(9) 0.0290(11) 0.0181(9) -0.0023(8) -0.0008(7) 0.0006(8)
C14 0.0195(8) 0.0209(9) 0.0175(9) -0.0009(7) 0.0039(7) 0.0019(8)

loop_
_atom_type_symbol
_atom_type_description
_atom_type_scat_dispersion_real
_atom_type_scat_dispersion_imag
_atom_type_scat_source
C C 0.0033 0.0016 'International Tables Vol C Tables 4.2.6.8 and 6.1.1.4'
H H 0.0000 0.0000 'International Tables Vol C Tables 4.2.6.8 and 6.1.1.4'
N N 0.0061 0.0033 'International Tables Vol C Tables 4.2.6.8 and 6.1.1.4'
O O 0.0106 0.0060 'International Tables Vol C Tables 4.2.6.8 and 6.1.1.4'
S S 0.1246 0.1234 'International Tables Vol C Tables 4.2.6.8 and 6.1.1.4'
Cl Cl 0.1484 0.1585 'International Tables Vol C Tables 4.2.6.8 and 6.1.1.4'

loop_
_geom_angle_atom_site_label_1
_geom_angle_atom_site_label_2
_geom_angle_atom_site_label_3
_geom_angle
_geom_angle_publ_flag
C7 N1 C1 132.23(15) y
C7 N1 H1A 113.9 ?
C1 N1 H1A 113.9 ?
C8 N2 C7 128.49(15) y
C8 N2 H2B 115.8 ?
C7 N2 H2B 115.8 ?
C2 C1 C6 119.01(17) ?
C2 C1 N1 125.57(16) ?
C6 C1 N1 115.42(16) ?
C3 C2 C1 119.35(16) ?
C3 C2 H2A 120.3 ?
C1 C2 H2A 120.3 ?
C2 C3 C4 121.43(17) ?
C2 C3 Cl1 117.96(14) ?
C4 C3 Cl1 120.62(15) ?
C5 C4 C3 119.20(17) ?
C5 C4 Cl2 119.39(14) ?
C3 C4 Cl2 121.41(14) ?
C6 C5 C4 119.95(17) ?
C6 C5 H5A 120.0 ?
C4 C5 H5A 120.0 ?
C5 C6 C1 121.06(17) ?
C5 C6 H6A 119.5 ?
C1 C6 H6A 119.5 ?
N1 C7 N2 114.26(15) y
N1 C7 S1 127.33(14) ?
N2 C7 S1 118.42(13) ?
O1 C8 N2 121.86(17) ?
O1 C8 C9 121.34(16) ?
N2 C8 C9 116.79(16) y
C14 C9 C10 119.68(17) ?
C14 C9 C8 122.60(16) ?
C10 C9 C8 117.66(16) ?
C11 C10 C9 120.20(17) ?
C11 C10 H10A 119.9 ?
C9 C10 H10A 119.9 ?
C10 C11 C12 119.88(18) ?
C10 C11 H11A 120.1 ?
C12 C11 H11A 120.1 ?
C13 C12 C11 120.18(18) ?
C13 C12 H12A 119.9 ?
C11 C12 H12A 119.9 ?
C12 C13 C14 120.19(18) ?
C12 C13 H13A 119.9 ?
C14 C13 H13A 119.9 ?
C13 C14 C9 119.84(17) ?
C13 C14 H14A 120.1 ?
C9 C14 H14A 120.1 ?

loop_
_geom_bond_atom_site_label_1
_geom_bond_atom_site_label_2
_geom_bond_distance
_geom_bond_publ_flag
Cl1 C3 1.7304(19) y
Cl2 C4 1.7277(18) y
S1 C7 1.6579(17) y
O1 C8 1.233(2) y
N1 C7 1.343(2) y
N1 C1 1.406(2) y
N1 H1A 0.8800 ?
N2 C8 1.375(2) y
N2 C7 1.398(2) y
N2 H2B 0.8800 ?
C1 C2 1.390(2) ?
C1 C6 1.400(2) ?
C2 C3 1.385(3) ?
C2 H2A 0.9500 ?
C3 C4 1.386(3) ?
C4 C5 1.385(3) ?
C5 C6 1.376(3) ?
C5 H5A 0.9500 ?
C6 H6A 0.9500 ?
C8 C9 1.484(3) ?
C9 C14 1.394(3) ?
C9 C10 1.395(2) ?
C10 C11 1.380(3) ?
C10 H10A 0.9500 ?
C11 C12 1.391(3) ?
C11 H11A 0.9500 ?
C12 C13 1.383(3) ?
C12 H12A 0.9500 ?
C13 C14 1.386(3) ?
C13 H13A 0.9500 ?
C14 H14A 0.9500 ?

loop_
_geom_hbond_atom_site_label_D
_geom_hbond_atom_site_label_H
_geom_hbond_atom_site_label_A
_geom_hbond_site_symmetry_A
_geom_hbond_distance_DH
_geom_hbond_distance_HA
_geom_hbond_distance_DA
_geom_hbond_angle_DHA
N1 H1A O1 . 0.88 1.87 2.610(2) 140
N2 H2B S1 5 0.88 2.63 3.4798(16) 163
C5 H5A O1 7_565 0.95 2.40 3.265(2) 152

loop_
_geom_torsion_atom_site_label_1
_geom_torsion_atom_site_label_2
_geom_torsion_atom_site_label_3
_geom_torsion_atom_site_label_4
_geom_torsion
_geom_torsion_publ_flag
C7 N1 C1 C2 2.2(3) ?
C7 N1 C1 C6 -178.47(19) y
C6 C1 C2 C3 -0.7(3) ?
N1 C1 C2 C3 178.61(17) ?
C1 C2 C3 C4 0.2(3) ?
C1 C2 C3 Cl1 179.98(14) ?
C2 C3 C4 C5 0.4(3) ?
Cl1 C3 C4 C5 -179.33(15) ?
C2 C3 C4 Cl2 -179.88(14) ?
Cl1 C3 C4 Cl2 0.4(2) ?
C3 C4 C5 C6 -0.6(3) ?
Cl2 C4 C5 C6 179.71(15) ?
C4 C5 C6 C1 0.1(3) ?
C2 C1 C6 C5 0.5(3) ?
N1 C1 C6 C5 -178.84(17) ?
C1 N1 C7 N2 -178.10(18) ?
C1 N1 C7 S1 1.8(3) ?
C8 N2 C7 N1 7.7(3) ?
C8 N2 C7 S1 -172.20(16) ?
C7 N2 C8 O1 2.6(3) ?
C7 N2 C8 C9 -178.36(17) ?
O1 C8 C9 C14 -152.0(2) ?
N2 C8 C9 C14 29.0(3) ?
O1 C8 C9 C10 25.2(3) ?
N2 C8 C9 C10 -153.84(18) y
C14 C9 C10 C11 -2.0(3) ?
C8 C9 C10 C11 -179.23(18) ?
C9 C10 C11 C12 0.7(3) ?
C10 C11 C12 C13 0.5(3) ?
C11 C12 C13 C14 -0.4(3) ?
C12 C13 C14 C9 -0.9(3) ?
C10 C9 C14 C13 2.1(3) ?
C8 C9 C14 C13 179.17(18) ?

loop_
_cod_related_entry_id
_cod_related_entry_database
_cod_related_entry_code
1 ChemSpider 604164
